data_4061171
loop_
_publ_author_name
'Englert, Ulli'
'Hu, Chunhua'
'Salzer, Albrecht'
'Alberico, Elisabetta'

_publ_section_title
;
 Conformationally Constrained Diphosphines Derived from
 (\h6-(S)-1-(dimethylamino)indane)Cr(CO)3: Synthesis and
 Application in Enantioselective Hydrogenation
;
_journal_coden_ASTM ORGND7
_journal_issue 23
_journal_name_full Organometallics
_journal_page_first 5419
_journal_page_last 5431
_journal_paper_doi 10.1021/om049628z
_journal_volume 23
_journal_year 2004
_chemical_absolute_configuration ad
_chemical_formula_sum 'C26 H24 Cr N O3 P'
_chemical_formula_weight 481.43
_space_group_IT_number 19
_symmetry_cell_setting orthorhombic
_symmetry_space_group_name_Hall 'P 2ac 2ab'
_symmetry_space_group_name_H-M 'P 21 21 21'
_cell_angle_alpha 90.00
_cell_angle_beta 90.00
_cell_angle_gamma 90.00
_cell_formula_units_Z 4
_cell_length_a 10.399(3)
_cell_length_b 12.562(5)
_cell_length_c 18.042(5)
_cell_measurement_temperature 253(2)
_cell_volume 2356.9(13)
_diffrn_ambient_temperature 253(2)
_exptl_crystal_density_diffrn 1.357
_cod_database_code 4061171

loop_
_symmetry_equiv_pos_as_xyz
'x, y, z'
'-x+1/2, -y, z+1/2'
'x+1/2, -y+1/2, -z'
'-x, y+1/2, -z+1/2'

loop_
_atom_site_label
_atom_site_type_symbol
_atom_site_fract_x
_atom_site_fract_y
_atom_site_fract_z
_atom_site_U_iso_or_equiv
_atom_site_adp_type
_atom_site_occupancy
_atom_site_symmetry_multiplicity
_atom_site_calc_flag
_atom_site_refinement_flags
_atom_site_disorder_assembly
_atom_site_disorder_group
Cr Cr 0.10802(9) 0.38342(7) 0.06131(5) 0.0420(3) Uani 1 1 d . . .
P P 0.39531(18) 0.47447(11) 0.16555(8) 0.0377(4) Uani 1 1 d . . .
C1 C 0.0999(7) 0.5233(5) 0.0883(3) 0.0505(16) Uani 1 1 d . . .
O1 O 0.0849(5) 0.6112(3) 0.1057(2) 0.0719(14) Uani 1 1 d . . .
C2 C 0.0111(7) 0.4154(5) -0.0202(4) 0.0551(19) Uani 1 1 d . . .
O2 O -0.0502(5) 0.4330(4) -0.0718(2) 0.0867(18) Uani 1 1 d . . .
C3 C -0.0422(7) 0.3660(6) 0.1101(4) 0.0502(18) Uani 1 1 d . . .
O3 O -0.1385(4) 0.3605(4) 0.1415(3) 0.0829(18) Uani 1 1 d . . .
C11 C 0.3103(5) 0.3757(5) 0.1085(3) 0.0302(13) Uani 1 1 d . . .
C12 C 0.2356(6) 0.2956(5) 0.1410(3) 0.0425(16) Uani 1 1 d . . .
C13 C 0.1647(6) 0.2211(5) 0.0975(5) 0.059(2) Uani 1 1 d . . .
C14 C 0.1700(7) 0.2257(5) 0.0197(5) 0.068(2) Uani 1 1 d . . .
H14 H 0.1226 0.1746 -0.0109 0.088 Uiso 1 1 calc R . .
C15 C 0.2434(7) 0.3039(6) -0.0119(4) 0.058(2) Uani 1 1 d . . .
H15 H 0.2473 0.3083 -0.0661 0.075 Uiso 1 1 calc R . .
C16 C 0.3115(5) 0.3763(5) 0.0290(3) 0.0426(15) Uani 1 1 d . . .
H16 H 0.3628 0.4303 0.0032 0.055 Uiso 1 1 calc R . .
C17 C 0.2243(7) 0.2632(5) 0.2209(4) 0.058(2) Uani 1 1 d . . .
H17 H 0.2969 0.2153 0.2301 0.076 Uiso 1 1 calc R . .
C18 C 0.1037(8) 0.1925(6) 0.2229(5) 0.087(3) Uani 1 1 d . . .
H18A H 0.1113 0.1379 0.2615 0.114 Uiso 1 1 calc R . .
H18B H 0.0266 0.2351 0.2324 0.114 Uiso 1 1 calc R . .
C19 C 0.0979(8) 0.1417(5) 0.1463(5) 0.093(3) Uani 1 1 d . . .
H19A H 0.1426 0.0730 0.1458 0.121 Uiso 1 1 calc R . .
H19B H 0.0086 0.1310 0.1305 0.121 Uiso 1 1 calc R . .
C21 C 0.4923(5) 0.5433(4) 0.0950(3) 0.0336(14) Uani 1 1 d . . .
C22 C 0.4336(5) 0.6254(5) 0.0555(3) 0.0498(16) Uani 1 1 d . . .
H22 H 0.3433 0.6430 0.0652 0.065 Uiso 1 1 calc R . .
C23 C 0.5015(7) 0.6822(5) 0.0028(4) 0.059(2) Uani 1 1 d . . .
H23 H 0.4585 0.7387 -0.0253 0.077 Uiso 1 1 calc R . .
C24 C 0.6280(7) 0.6603(5) -0.0104(4) 0.057(2) Uani 1 1 d . . .
H24 H 0.6766 0.7007 -0.0476 0.074 Uiso 1 1 calc R . .
C25 C 0.6844(7) 0.5822(5) 0.0286(4) 0.057(2) Uani 1 1 d . . .
H25 H 0.7753 0.5666 0.0193 0.075 Uiso 1 1 calc R . .
C26 C 0.6197(6) 0.5226(4) 0.0813(3) 0.0469(16) Uani 1 1 d . . .
H26 H 0.6645 0.4662 0.1086 0.061 Uiso 1 1 calc R . .
C31 C 0.5161(6) 0.3902(5) 0.2090(3) 0.0392(14) Uani 1 1 d . . .
C32 C 0.5476(6) 0.2880(5) 0.1867(3) 0.0414(16) Uani 1 1 d . . .
H32 H 0.5049 0.2575 0.1433 0.054 Uiso 1 1 calc R . .
C33 C 0.6372(6) 0.2286(5) 0.2241(4) 0.054(2) Uani 1 1 d . . .
H33 H 0.6567 0.1559 0.2081 0.070 Uiso 1 1 calc R . .
C34 C 0.6990(7) 0.2715(6) 0.2837(4) 0.067(2) Uani 1 1 d . . .
H34 H 0.7629 0.2293 0.3108 0.087 Uiso 1 1 calc R . .
C35 C 0.6716(7) 0.3743(7) 0.3059(4) 0.074(2) Uani 1 1 d . . .
H35 H 0.7183 0.4061 0.3475 0.097 Uiso 1 1 calc R . .
C36 C 0.5792(7) 0.4314(6) 0.2697(3) 0.059(2) Uani 1 1 d . . .
H36 H 0.5575 0.5030 0.2871 0.077 Uiso 1 1 calc R . .
N N 0.2387(6) 0.3500(5) 0.2740(3) 0.0641(18) Uani 1 1 d . . .
C4 C 0.2870(8) 0.3156(7) 0.3456(3) 0.108(3) Uani 1 1 d . . .
H4A H 0.2938 0.3759 0.3781 0.141 Uiso 1 1 calc R . .
H4B H 0.3702 0.2837 0.3395 0.141 Uiso 1 1 calc R . .
H4C H 0.2289 0.2645 0.3666 0.141 Uiso 1 1 calc R . .
C5 C 0.1296(7) 0.4219(6) 0.2814(3) 0.082(3) Uani 1 1 d . . .
H5A H 0.1494 0.4760 0.3172 0.106 Uiso 1 1 calc R . .
H5B H 0.0556 0.3825 0.2974 0.106 Uiso 1 1 calc R . .
H5C H 0.1120 0.4545 0.2343 0.106 Uiso 1 1 calc R . .

loop_
_atom_site_aniso_label
_atom_site_aniso_U_11
_atom_site_aniso_U_22
_atom_site_aniso_U_33
_atom_site_aniso_U_23
_atom_site_aniso_U_13
_atom_site_aniso_U_12
Cr 0.0342(6) 0.0361(5) 0.0558(6) -0.0017(5) -0.0029(6) 0.0012(6)
P 0.0404(10) 0.0345(8) 0.0380(8) -0.0014(7) 0.0014(10) 0.0031(10)
C1 0.036(4) 0.050(4) 0.065(4) 0.002(3) -0.002(4) 0.008(4)
O1 0.068(4) 0.037(2) 0.110(4) -0.012(3) -0.009(3) 0.018(3)
C2 0.065(5) 0.050(4) 0.051(4) -0.003(4) 0.003(4) 0.013(4)
O2 0.092(4) 0.108(4) 0.060(3) -0.001(3) -0.018(3) 0.022(3)
C3 0.033(4) 0.054(5) 0.064(5) 0.004(4) 0.001(4) 0.004(4)
O3 0.048(3) 0.108(4) 0.093(4) 0.028(3) 0.019(3) -0.003(3)
C11 0.026(3) 0.028(3) 0.037(4) 0.006(3) 0.009(3) 0.004(3)
C12 0.036(4) 0.041(4) 0.051(4) 0.011(3) 0.000(3) 0.010(4)
C13 0.034(4) 0.031(4) 0.112(6) 0.008(4) -0.012(5) 0.004(4)
C14 0.057(6) 0.043(5) 0.103(7) -0.025(5) -0.015(5) 0.011(4)
C15 0.037(5) 0.066(5) 0.070(5) -0.026(4) 0.003(4) -0.007(4)
C16 0.037(4) 0.042(3) 0.049(4) -0.009(3) 0.003(3) 0.000(4)
C17 0.039(5) 0.050(4) 0.087(6) 0.031(4) 0.011(4) 0.014(4)
C18 0.048(5) 0.083(5) 0.132(7) 0.070(5) 0.010(6) -0.004(6)
C19 0.068(6) 0.044(4) 0.168(8) 0.029(5) -0.020(7) 0.000(5)
C21 0.028(4) 0.033(3) 0.040(3) -0.005(3) -0.003(3) -0.004(3)
C22 0.036(4) 0.053(4) 0.061(4) 0.017(4) -0.003(4) -0.002(4)
C23 0.054(5) 0.061(4) 0.062(4) 0.020(4) -0.003(4) -0.005(4)
C24 0.062(6) 0.047(4) 0.063(5) 0.012(3) 0.016(4) -0.018(4)
C25 0.045(5) 0.049(4) 0.079(5) -0.011(4) 0.013(4) -0.002(4)
C26 0.051(5) 0.033(3) 0.057(4) 0.002(3) 0.011(4) 0.006(4)
C31 0.044(4) 0.045(4) 0.029(3) 0.005(3) -0.002(3) -0.003(4)
C32 0.040(4) 0.036(4) 0.048(4) 0.005(3) 0.004(3) 0.006(3)
C33 0.044(5) 0.045(4) 0.073(5) 0.019(4) -0.005(4) 0.013(4)
C34 0.054(5) 0.080(6) 0.067(5) 0.037(4) -0.013(4) 0.003(5)
C35 0.076(6) 0.077(5) 0.070(5) 0.007(5) -0.028(4) 0.006(5)
C36 0.066(6) 0.066(4) 0.046(4) 0.009(4) -0.006(4) 0.005(4)
N 0.057(4) 0.092(5) 0.044(3) 0.029(3) 0.008(3) 0.018(4)
C4 0.093(7) 0.171(8) 0.061(5) 0.053(5) 0.018(5) 0.037(7)
C5 0.071(6) 0.112(7) 0.061(5) 0.010(4) 0.021(5) 0.015(6)

loop_
_geom_bond_atom_site_label_1
_geom_bond_atom_site_label_2
_geom_bond_distance
_geom_bond_site_symmetry_2
_geom_bond_publ_flag
Cr C3 1.806(7) . ?
Cr C1 1.825(7) . ?
Cr C2 1.828(7) . ?
Cr C15 2.174(7) . ?
Cr C16 2.197(6) . ?
Cr C14 2.214(6) . ?
Cr C13 2.221(6) . ?
Cr C12 2.246(6) . ?
Cr C11 2.271(5) . ?
P C31 1.820(6) . ?
P C11 1.839(6) . ?
P C21 1.840(6) . ?
C1 O1 1.158(6) . ?
C2 O2 1.148(7) . ?
C3 O3 1.153(7) . ?
C11 C12 1.399(8) . ?
C11 C16 1.434(6) . ?
C12 C13 1.427(8) . ?
C12 C17 1.502(8) . ?
C13 C14 1.406(9) . ?
C13 C19 1.501(9) . ?
C14 C15 1.368(9) . ?
C14 H14 0.9800 . ?
C15 C16 1.369(8) . ?
C15 H15 0.9800 . ?
C16 H16 0.9800 . ?
C17 N 1.460(8) . ?
C17 C18 1.538(9) . ?
C17 H17 0.9800 . ?
C18 C19 1.523(9) . ?
C18 H18A 0.9800 . ?
C18 H18B 0.9800 . ?
C19 H19A 0.9800 . ?
C19 H19B 0.9800 . ?
C21 C26 1.373(8) . ?
C21 C22 1.394(7) . ?
C22 C23 1.383(8) . ?
C22 H22 0.9800 . ?
C23 C24 1.365(9) . ?
C23 H23 0.9800 . ?
C24 C25 1.342(8) . ?
C24 H24 0.9800 . ?
C25 C26 1.385(8) . ?
C25 H25 0.9800 . ?
C26 H26 0.9800 . ?
C31 C36 1.378(7) . ?
C31 C32 1.384(8) . ?
C32 C33 1.371(8) . ?
C32 H32 0.9800 . ?
C33 C34 1.363(8) . ?
C33 H33 0.9800 . ?
C34 C35 1.382(10) . ?
C34 H34 0.9800 . ?
C35 C36 1.365(9) . ?
C35 H35 0.9800 . ?
C36 H36 0.9800 . ?
N C4 1.452(7) . ?
N C5 1.455(8) . ?
C4 H4A 0.9600 . ?
C4 H4B 0.9600 . ?
C4 H4C 0.9600 . ?
C5 H5A 0.9600 . ?
C5 H5B 0.9600 . ?
C5 H5C 0.9600 . ?
